data_4323455
loop_
_publ_author_name
'Michael Veith'
'Sanjay Mathur'
'Volker Huch'

_publ_section_title
;
 Synthesis and Characterization of New Alkoxotitanates of Yttrium, Barium,
 and Copper: Single Crystal X-ray Diffraction Structures of
 Cl2Y{Ti2(OPri)9}, {Ti(OPri)5}Ba{Ti2(OPri)9}, and ClCu{Ti2(OPri)9}
;
_journal_name_full 'Inorganic Chemistry'
_journal_page_first 2391
_journal_page_last 2399
_journal_paper_doi 10.1021/ic9613218
_journal_volume 36
_journal_year 1997
_chemical_formula_sum 'C27 H63 Cl Cu O9 Ti2'
_chemical_formula_weight 726.56
_chemical_name_systematic
;
 ?
;
_space_group_IT_number 2
_symmetry_cell_setting triclinic
_symmetry_space_group_name_Hall '-P 1'
_symmetry_space_group_name_H-M 'P -1'
_atom_sites_solution_hydrogens geom
_atom_sites_solution_primary direct
_atom_sites_solution_secondary difmap
_audit_creation_method SHELXL
_cell_angle_alpha 84.40(3)
_cell_angle_beta 84.03(3)
_cell_angle_gamma 60.86(3)
_cell_formula_units_Z 2
_cell_length_a 10.085(2)
_cell_length_b 10.210(2)
_cell_length_c 21.551(4)
_cell_measurement_temperature 293(2)
_cell_volume 1924.9(9)
_computing_structure_refinement 'SHELXL-93 (Sheldrick, 1993)'
_computing_structure_solution 'SHELXS-86 (Sheldrick, 1990)'
_diffrn_ambient_temperature 293(2)
_diffrn_measurement_device 'Stoe IPDS'
_diffrn_radiation_monochromator graphite
_diffrn_radiation_source 'fine-focus sealed tube'
_diffrn_radiation_type MoK\a
_diffrn_radiation_wavelength 0.71073
_diffrn_reflns_av_R_equivalents 0.0298
_diffrn_reflns_av_sigmaI/netI 0.0288
_diffrn_reflns_limit_h_max 11
_diffrn_reflns_limit_h_min -11
_diffrn_reflns_limit_k_max 10
_diffrn_reflns_limit_k_min -10
_diffrn_reflns_limit_l_max 24
_diffrn_reflns_limit_l_min -24
_diffrn_reflns_number 12424
_diffrn_reflns_theta_max 24.18
_diffrn_reflns_theta_min 2.29
_exptl_absorpt_coefficient_mu 1.062
_exptl_absorpt_correction_type empirical
_exptl_crystal_density_diffrn 1.254
_exptl_crystal_F_000 774
_exptl_crystal_size_max 0.5
_exptl_crystal_size_mid 0.4
_exptl_crystal_size_min 0.3
_refine_diff_density_max 0.505
_refine_diff_density_min -0.370
_refine_diff_density_rms 0.050
_refine_ls_extinction_method none
_refine_ls_goodness_of_fit_all 1.048
_refine_ls_goodness_of_fit_obs 1.078
_refine_ls_matrix_type full
_refine_ls_number_parameters 361
_refine_ls_number_reflns 5742
_refine_ls_number_restraints 0
_refine_ls_restrained_S_all 1.048
_refine_ls_restrained_S_obs 1.078
_refine_ls_R_factor_all 0.0521
_refine_ls_R_factor_obs 0.0476
_refine_ls_shift/esd_max 0.029
_refine_ls_shift/esd_mean 0.006
_refine_ls_structure_factor_coef Fsqd
_refine_ls_weighting_details 'w=1/[\s^2^(Fo^2^)+(0.0641P)^2^+1.6204P] where P=(Fo^2^+2Fc^2^)/3'
_refine_ls_weighting_scheme calc
_refine_ls_wR_factor_all 0.1328
_refine_ls_wR_factor_obs 0.1291
_reflns_number_observed 5162
_reflns_number_total 5742
_reflns_observed_criterion >2sigma(I)
_cod_data_source_file ic9613218_2.cif
_cod_data_source_block comp_3
_cod_depositor_comments
;
The following automatic conversions were performed:

'_refine_ls_weighting_scheme' value 'calc
w=1/[\s^2^(Fo^2^)+(0.0641P)^2^+1.6204P] where P=(Fo^2^+2Fc^2^)/3' was
changed to 'calc'. New tag '_refine_ls_weighting_details' was
created. The value of the new tag was set to
'w=1/[\s^2^(Fo^2^)+(0.0641P)^2^+1.6204P] where P=(Fo^2^+2Fc^2^)/3'.

Automatic conversion script
Id: cif_fix_values 3143 2015-03-26 13:38:13Z robertas 
;
_cod_original_cell_volume 1924.9(6)
_cod_database_code 4323455

loop_
_symmetry_equiv_pos_as_xyz
'x, y, z'
'-x, -y, -z'

loop_
_atom_site_aniso_label
_atom_site_aniso_U_11
_atom_site_aniso_U_22
_atom_site_aniso_U_33
_atom_site_aniso_U_23
_atom_site_aniso_U_13
_atom_site_aniso_U_12
Cu 0.0989(4) 0.0841(4) 0.0572(3) 0.0070(2) -0.0126(2) -0.0660(3)
Ti1 0.0496(3) 0.0482(3) 0.0421(3) -0.0035(2) -0.0033(2) -0.0239(3)
Ti2 0.0480(3) 0.0516(4) 0.0427(3) -0.0049(2) -0.0044(2) -0.0207(3)
Cl 0.1377(11) 0.1098(10) 0.0933(8) 0.0077(7) -0.0102(7) -0.0958(9)
O1 0.0449(11) 0.0459(12) 0.0490(11) -0.0067(9) 0.0000(9) -0.0158(9)
O2 0.0413(11) 0.0500(12) 0.0489(11) -0.0063(9) -0.0004(9) -0.0161(9)
O3 0.0593(13) 0.0568(14) 0.0515(12) -0.0036(10) -0.0057(10) -0.0337(11)
O4 0.0665(14) 0.067(2) 0.0558(13) -0.0050(11) -0.0095(11) -0.0412(12)
O5 0.0635(14) 0.0530(14) 0.0588(13) 0.0051(10) -0.0139(11) -0.0216(11)
O6 0.0689(15) 0.071(2) 0.0461(12) -0.0059(10) 0.0054(10) -0.0342(12)
O7 0.077(2) 0.0624(15) 0.0500(13) 0.0062(10) -0.0060(11) -0.0374(12)
O8 0.0535(14) 0.080(2) 0.0642(15) -0.0043(12) -0.0179(11) -0.0217(12)
O9 0.070(2) 0.073(2) 0.0510(13) -0.0184(11) -0.0009(11) -0.0293(13)
C1 0.058(2) 0.050(2) 0.071(2) -0.008(2) 0.003(2) -0.012(2)
C2 0.051(2) 0.076(3) 0.076(2) -0.008(2) 0.004(2) -0.015(2)
C3 0.101(4) 0.068(3) 0.131(4) -0.042(3) 0.014(3) -0.030(3)
C4 0.046(2) 0.074(2) 0.068(2) -0.011(2) 0.000(2) -0.016(2)
C5 0.075(3) 0.060(2) 0.087(3) -0.016(2) -0.006(2) -0.004(2)
C6 0.067(3) 0.122(4) 0.107(4) -0.009(3) 0.025(3) -0.033(3)
C7 0.216(7) 0.164(6) 0.077(3) 0.007(3) -0.020(4) -0.164(6)
C8 0.163(5) 0.134(5) 0.077(3) 0.003(3) -0.005(3) -0.117(4)
C9 0.175(6) 0.138(5) 0.087(3) 0.007(3) -0.031(3) -0.124(5)
C10 0.093(3) 0.096(3) 0.061(2) -0.003(2) -0.021(2) -0.061(2)
C11 0.222(7) 0.116(5) 0.099(4) -0.022(3) -0.033(4) -0.106(5)
C12 0.102(4) 0.212(7) 0.132(5) 0.015(5) -0.047(4) -0.101(5)
C13 0.171(6) 0.084(4) 0.165(6) 0.053(4) -0.104(5) -0.062(4)
C14 0.144(6) 0.090(4) 0.208(8) 0.056(4) -0.053(5) -0.058(4)
C15 0.331(14) 0.121(6) 0.301(13) 0.052(7) -0.259(12) -0.074(7)
C16 0.124(4) 0.213(7) 0.051(2) -0.020(3) 0.019(3) -0.100(5)
C17 0.121(5) 0.355(13) 0.088(4) -0.029(6) 0.035(4) -0.133(7)
C18 0.198(8) 0.389(14) 0.067(3) -0.059(6) 0.019(4) -0.197(9)
C19 0.093(3) 0.082(3) 0.050(2) 0.015(2) -0.009(2) -0.043(2)
C20 0.123(4) 0.083(3) 0.105(4) 0.031(3) -0.021(3) -0.038(3)
C21 0.118(4) 0.141(5) 0.070(3) 0.015(3) 0.010(3) -0.070(4)
C22 0.092(4) 0.124(5) 0.153(5) -0.038(4) -0.070(4) -0.002(3)
C23 0.125(5) 0.099(4) 0.170(6) -0.027(4) -0.091(5) 0.009(4)
C24 0.109(4) 0.142(5) 0.118(4) 0.010(4) -0.053(3) -0.072(4)
C25 0.275(9) 0.107(4) 0.060(3) -0.033(3) -0.001(4) -0.080(5)
C26 0.178(6) 0.152(6) 0.059(3) -0.016(3) -0.002(3) -0.068(5)
C27 0.233(8) 0.105(5) 0.107(4) -0.051(4) -0.012(5) -0.067(5)

loop_
_atom_site_label
_atom_site_type_symbol
_atom_site_fract_x
_atom_site_fract_y
_atom_site_fract_z
_atom_site_U_iso_or_equiv
_atom_site_thermal_displace_type
_atom_site_occupancy
_atom_site_calc_flag
_atom_site_refinement_flags
_atom_site_disorder_group
Cu Cu 0.20507(6) 0.14669(6) 0.26276(2) 0.0709(2) Uani 1 d . .
Ti1 Ti 0.28234(6) 0.34860(6) 0.17796(2) 0.0464(2) Uani 1 d . .
Ti2 Ti 0.35084(6) 0.29661(6) 0.31668(2) 0.0486(2) Uani 1 d . .
Cl Cl 0.1138(2) -0.0086(2) 0.27431(6) 0.0989(4) Uani 1 d . .
O1 O 0.4095(2) 0.1625(2) 0.23683(9) 0.0491(5) Uani 1 d . .
O2 O 0.1555(2) 0.3757(2) 0.26700(9) 0.0492(5) Uani 1 d . .
O3 O 0.3802(2) 0.4180(2) 0.23782(10) 0.0533(5) Uani 1 d . .
O4 O 0.1796(3) 0.2269(3) 0.17346(10) 0.0587(6) Uani 1 d . .
O5 O 0.1463(3) 0.5227(3) 0.14399(11) 0.0610(6) Uani 1 d . .
O6 O 0.4170(3) 0.2854(3) 0.11199(10) 0.0624(6) Uani 1 d . .
O7 O 0.2817(3) 0.1477(3) 0.34491(10) 0.0620(6) Uani 1 d . .
O8 O 0.5366(3) 0.2031(3) 0.34385(12) 0.0693(7) Uani 1 d . .
O9 O 0.2594(3) 0.4308(3) 0.37511(11) 0.0660(6) Uani 1 d . .
C1 C 0.5543(4) 0.0260(4) 0.2293(2) 0.0656(9) Uani 1 d . .
H1 H 0.5784(4) -0.0252(4) 0.2708(2) 0.079 Uiso 1 calc R .
C2 C 0.6806(4) 0.0608(5) 0.2065(2) 0.0746(11) Uani 1 d . .
H2A H 0.6840(4) 0.1271(5) 0.2342(2) 0.112 Uiso 1 calc R .
H2B H 0.6625(4) 0.1081(5) 0.1652(2) 0.112 Uiso 1 calc R .
H2C H 0.7759(4) -0.0307(5) 0.2055(2) 0.112 Uiso 1 calc R .
C3 C 0.5404(6) -0.0766(5) 0.1892(3) 0.103(2) Uani 1 d . .
H3A H 0.4584(6) -0.0945(5) 0.2060(3) 0.155 Uiso 1 calc R .
H3B H 0.6337(6) -0.1700(5) 0.1880(3) 0.155 Uiso 1 calc R .
H3C H 0.5203(6) -0.0313(5) 0.1476(3) 0.155 Uiso 1 calc R .
C4 C -0.0020(4) 0.4875(4) 0.2771(2) 0.0678(10) Uani 1 d . .
H4 H -0.0525(4) 0.4959(4) 0.2393(2) 0.081 Uiso 1 calc R .
C5 C -0.0176(5) 0.6399(4) 0.2849(2) 0.0850(13) Uani 1 d . .
H5A H 0.0340(5) 0.6655(4) 0.2499(2) 0.128 Uiso 1 calc R .
H5B H 0.0267(5) 0.6373(4) 0.3227(2) 0.128 Uiso 1 calc R .
H5C H -0.1233(5) 0.7138(4) 0.2872(2) 0.128 Uiso 1 calc R .
C6 C -0.0793(5) 0.4391(6) 0.3298(3) 0.106(2) Uani 1 d . .
H6A H -0.0659(5) 0.3420(6) 0.3226(3) 0.159 Uiso 1 calc R .
H6B H -0.1859(5) 0.5103(6) 0.3327(3) 0.159 Uiso 1 calc R .
H6C H -0.0358(5) 0.4339(6) 0.3682(3) 0.159 Uiso 1 calc R .
C7 C 0.4189(9) 0.5312(8) 0.2303(2) 0.122(2) Uani 1 d . .
H7 H 0.3171(9) 0.6177(8) 0.2358(2) 0.146 Uiso 1 calc R .
C8 C 0.4598(7) 0.5686(7) 0.1670(2) 0.106(2) Uani 1 d . .
H8A H 0.4057(7) 0.5497(7) 0.1381(2) 0.159 Uiso 1 calc R .
H8B H 0.5673(7) 0.5080(7) 0.1581(2) 0.159 Uiso 1 calc R .
H8C H 0.4334(7) 0.6728(7) 0.1631(2) 0.159 Uiso 1 calc R .
C9 C 0.4881(8) 0.5521(7) 0.2802(2) 0.112(2) Uani 1 d . .
H9A H 0.4516(8) 0.5235(7) 0.3192(2) 0.168 Uiso 1 calc R .
H9B H 0.4627(8) 0.6558(7) 0.2799(2) 0.168 Uiso 1 calc R .
H9C H 0.5966(8) 0.4910(7) 0.2749(2) 0.168 Uiso 1 calc R .
C10 C 0.1021(5) 0.2187(5) 0.1233(2) 0.0756(11) Uani 1 d . .
H10 H 0.1062(5) 0.2870(5) 0.0888(2) 0.091 Uiso 1 calc R .
C11 C 0.1827(9) 0.0619(7) 0.1007(3) 0.132(2) Uani 1 d . .
H11A H 0.2867(9) 0.0347(7) 0.0881(3) 0.198 Uiso 1 calc R .
H11B H 0.1333(9) 0.0579(7) 0.0657(3) 0.198 Uiso 1 calc R .
H11C H 0.1797(9) -0.0069(7) 0.1338(3) 0.198 Uiso 1 calc R .
C12 C -0.0640(7) 0.2717(9) 0.1443(3) 0.136(2) Uani 1 d . .
H12A H -0.1093(7) 0.3719(9) 0.1582(3) 0.204 Uiso 1 calc R .
H12B H -0.0706(7) 0.2059(9) 0.1781(3) 0.204 Uiso 1 calc R .
H12C H -0.1170(7) 0.2707(9) 0.1100(3) 0.204 Uiso 1 calc R .
C13 C 0.0370(8) 0.6548(6) 0.1145(3) 0.136(3) Uani 1 d . .
H13 H -0.0435(8) 0.6870(6) 0.1483(3) 0.164 Uiso 1 calc R .
C14 C 0.0637(8) 0.7796(7) 0.1100(4) 0.148(3) Uani 1 d . .
H14A H 0.1185(8) 0.7744(7) 0.1448(4) 0.222 Uiso 1 calc R .
H14B H -0.0318(8) 0.8708(7) 0.1103(4) 0.222 Uiso 1 calc R .
H14C H 0.1225(8) 0.7780(7) 0.0718(4) 0.222 Uiso 1 calc R .
C15 C -0.0392(13) 0.6379(9) 0.0700(5) 0.251(7) Uani 1 d . .
H15A H -0.0474(13) 0.5483(9) 0.0800(5) 0.377 Uiso 1 calc R .
H15B H 0.0153(13) 0.6303(9) 0.0301(5) 0.377 Uiso 1 calc R .
H15C H -0.1391(13) 0.7232(9) 0.0685(5) 0.377 Uiso 1 calc R .
C16 C 0.4646(7) 0.3017(9) 0.0495(2) 0.122(2) Uani 1 d . .
H16 H 0.4163(7) 0.4111(9) 0.0422(2) 0.147 Uiso 1 calc R .
C17 C 0.6210(8) 0.2581(12) 0.0392(3) 0.182(4) Uani 1 d . .
H17A H 0.6520(8) 0.2925(12) 0.0719(3) 0.273 Uiso 1 calc R .
H17B H 0.6382(8) 0.3014(12) -0.0004(3) 0.273 Uiso 1 calc R .
H17C H 0.6789(8) 0.1506(12) 0.0389(3) 0.273 Uiso 1 calc R .
C18 C 0.3994(9) 0.2596(12) 0.0051(3) 0.193(4) Uani 1 d . .
H18A H 0.2935(9) 0.2951(12) 0.0169(3) 0.289 Uiso 1 calc R .
H18B H 0.4507(9) 0.1522(12) 0.0038(3) 0.289 Uiso 1 calc R .
H18C H 0.4099(9) 0.3032(12) -0.0354(3) 0.289 Uiso 1 calc R .
C19 C 0.3012(5) 0.0576(5) 0.4021(2) 0.0757(11) Uani 1 d . .
H19 H 0.3503(5) 0.0873(5) 0.4306(2) 0.091 Uiso 1 calc R .
C20 C 0.4046(7) -0.1070(6) 0.3896(3) 0.110(2) Uani 1 d . .
H20A H 0.5004(7) -0.1203(6) 0.3705(3) 0.166 Uiso 1 calc R .
H20B H 0.3578(7) -0.1386(6) 0.3621(3) 0.166 Uiso 1 calc R .
H20C H 0.4211(7) -0.1662(6) 0.4283(3) 0.166 Uiso 1 calc R .
C21 C 0.1489(6) 0.0862(7) 0.4321(2) 0.109(2) Uani 1 d . .
H21A H 0.0874(6) 0.1911(7) 0.4392(2) 0.163 Uiso 1 calc R .
H21B H 0.1627(6) 0.0290(7) 0.4713(2) 0.163 Uiso 1 calc R .
H21C H 0.0994(6) 0.0566(7) 0.4051(2) 0.163 Uiso 1 calc R .
C22 C 0.6797(7) 0.1497(7) 0.3688(3) 0.137(3) Uani 1 d . .
H22 H 0.7439(7) 0.1548(7) 0.3323(3) 0.164 Uiso 1 calc R .
C23 C 0.7491(7) -0.0107(6) 0.3855(3) 0.150(3) Uani 1 d . .
H23A H 0.7350(7) -0.0609(6) 0.3535(3) 0.225 Uiso 1 calc R .
H23B H 0.7022(7) -0.0269(6) 0.4245(3) 0.225 Uiso 1 calc R .
H23C H 0.8559(7) -0.0500(6) 0.3897(3) 0.225 Uiso 1 calc R .
C24 C 0.6888(6) 0.2442(7) 0.4108(3) 0.116(2) Uani 1 d . .
H24A H 0.6389(6) 0.3464(7) 0.3943(3) 0.174 Uiso 1 calc R .
H24B H 0.7936(6) 0.2134(7) 0.4158(3) 0.174 Uiso 1 calc R .
H24C H 0.6400(6) 0.2365(7) 0.4506(3) 0.174 Uiso 1 calc R .
C25 C 0.2379(10) 0.5015(7) 0.4294(2) 0.151(3) Uani 1 d . .
H25 H 0.3439(10) 0.4803(7) 0.4286(2) 0.182 Uiso 1 calc R .
C26 C 0.2477(8) 0.4098(8) 0.4866(2) 0.135(2) Uani 1 d . .
H26A H 0.2917(8) 0.3065(8) 0.4768(2) 0.202 Uiso 1 calc R .
H26B H 0.1476(8) 0.4423(8) 0.5064(2) 0.202 Uiso 1 calc R .
H26C H 0.3102(8) 0.4199(8) 0.5144(2) 0.202 Uiso 1 calc R .
C27 C 0.1800(9) 0.6540(7) 0.4283(3) 0.151(3) Uani 1 d . .
H27A H 0.1842(9) 0.6920(7) 0.3860(3) 0.226 Uiso 1 calc R .
H27B H 0.2389(9) 0.6772(7) 0.4531(3) 0.226 Uiso 1 calc R .
H27C H 0.0762(9) 0.6997(7) 0.4451(3) 0.226 Uiso 1 calc R .

loop_
_atom_type_symbol
_atom_type_description
_atom_type_scat_dispersion_real
_atom_type_scat_dispersion_imag
_atom_type_scat_source
C C 0.0033 0.0016 'International Tables Vol C Tables 4.2.6.8 and 6.1.1.4'
H H 0.0000 0.0000 'International Tables Vol C Tables 4.2.6.8 and 6.1.1.4'
O O 0.0106 0.0060 'International Tables Vol C Tables 4.2.6.8 and 6.1.1.4'
Cl Cl 0.1484 0.1585 'International Tables Vol C Tables 4.2.6.8 and 6.1.1.4'
Ti Ti 0.2776 0.4457 'International Tables Vol C Tables 4.2.6.8 and 6.1.1.4'
Cu Cu 0.3201 1.2651 'International Tables Vol C Tables 4.2.6.8 and 6.1.1.4'

loop_
_geom_angle_atom_site_label_1
_geom_angle_atom_site_label_2
_geom_angle_atom_site_label_3
_geom_angle
_geom_angle_site_symmetry_1
_geom_angle_site_symmetry_3
_geom_angle_publ_flag
O7 Cu O4 146.30(10) . . ?
O7 Cu O2 76.65(10) . . ?
O4 Cu O2 76.03(9) . . ?
O7 Cu O1 76.12(9) . . ?
O4 Cu O1 76.54(9) . . ?
O2 Cu O1 70.79(8) . . ?
O7 Cu Cl 107.51(8) . . ?
O4 Cu Cl 106.18(8) . . ?
O2 Cu Cl 145.87(7) . . ?
O1 Cu Cl 143.33(8) . . ?
O5 Ti1 O6 98.39(12) . . ?
O5 Ti1 O4 100.11(11) . . ?
O6 Ti1 O4 100.47(11) . . ?
O5 Ti1 O3 101.69(11) . . ?
O6 Ti1 O3 104.68(10) . . ?
O4 Ti1 O3 143.65(9) . . ?
O5 Ti1 O1 166.59(10) . . ?
O6 Ti1 O1 94.95(10) . . ?
O4 Ti1 O1 78.75(9) . . ?
O3 Ti1 O1 73.35(9) . . ?
O5 Ti1 O2 94.69(10) . . ?
O6 Ti1 O2 166.90(10) . . ?
O4 Ti1 O2 76.44(9) . . ?
O3 Ti1 O2 73.11(8) . . ?
O1 Ti1 O2 71.99(8) . . ?
O8 Ti2 O9 98.54(12) . . ?
O8 Ti2 O7 100.30(12) . . ?
O9 Ti2 O7 101.62(12) . . ?
O8 Ti2 O3 101.14(11) . . ?
O9 Ti2 O3 104.74(11) . . ?
O7 Ti2 O3 142.86(9) . . ?
O8 Ti2 O2 166.75(10) . . ?
O9 Ti2 O2 94.63(10) . . ?
O7 Ti2 O2 78.36(10) . . ?
O3 Ti2 O2 73.88(9) . . ?
O8 Ti2 O1 95.01(11) . . ?
O9 Ti2 O1 166.42(10) . . ?
O7 Ti2 O1 76.67(9) . . ?
O3 Ti2 O1 71.56(8) . . ?
O2 Ti2 O1 71.80(8) . . ?
C1 O1 Ti1 134.4(2) . . ?
C1 O1 Ti2 122.0(2) . . ?
Ti1 O1 Ti2 92.90(8) . . ?
C1 O1 Cu 119.5(2) . . ?
Ti1 O1 Cu 88.20(8) . . ?
Ti2 O1 Cu 86.60(8) . . ?
C4 O2 Ti2 134.6(2) . . ?
C4 O2 Cu 117.4(2) . . ?
Ti2 O2 Cu 88.28(9) . . ?
C4 O2 Ti1 123.5(2) . . ?
Ti2 O2 Ti1 92.63(8) . . ?
Cu O2 Ti1 86.70(8) . . ?
C7 O3 Ti1 130.6(2) . . ?
C7 O3 Ti2 132.4(2) . . ?
Ti1 O3 Ti2 95.58(9) . . ?
C10 O4 Ti1 129.2(2) . . ?
C10 O4 Cu 134.9(2) . . ?
Ti1 O4 Cu 95.60(9) . . ?
C13 O5 Ti1 176.2(3) . . ?
C16 O6 Ti1 152.0(4) . . ?
C19 O7 Ti2 131.0(2) . . ?
C19 O7 Cu 132.8(2) . . ?
Ti2 O7 Cu 95.69(10) . . ?
C22 O8 Ti2 171.3(3) . . ?
C25 O9 Ti2 159.4(4) . . ?
O1 C1 C3 110.3(3) . . ?
O1 C1 C2 111.4(3) . . ?
C3 C1 C2 113.3(4) . . ?
O2 C4 C6 111.3(3) . . ?
O2 C4 C5 111.3(3) . . ?
C6 C4 C5 112.9(4) . . ?
O3 C7 C9 118.1(4) . . ?
O3 C7 C8 116.9(4) . . ?
C9 C7 C8 117.8(4) . . ?
O4 C10 C11 109.7(4) . . ?
O4 C10 C12 109.5(4) . . ?
C11 C10 C12 113.2(5) . . ?
C15 C13 O5 116.7(6) . . ?
C15 C13 C14 120.1(6) . . ?
O5 C13 C14 116.2(5) . . ?
O6 C16 C17 114.7(5) . . ?
O6 C16 C18 114.7(5) . . ?
C17 C16 C18 116.9(6) . . ?
O7 C19 C21 110.0(4) . . ?
O7 C19 C20 109.9(3) . . ?
C21 C19 C20 112.2(4) . . ?
O8 C22 C24 116.2(4) . . ?
O8 C22 C23 111.3(6) . . ?
C24 C22 C23 118.0(5) . . ?
C27 C25 O9 120.6(5) . . ?
C27 C25 C26 123.2(5) . . ?
O9 C25 C26 114.8(5) . . ?

loop_
_geom_bond_atom_site_label_1
_geom_bond_atom_site_label_2
_geom_bond_distance
_geom_bond_site_symmetry_2
_geom_bond_publ_flag
Cu O7 2.007(2) . ?
Cu O4 2.008(2) . ?
Cu O2 2.149(2) . ?
Cu O1 2.157(2) . ?
Cu Cl 2.1720(12) . ?
Ti1 O5 1.777(2) . ?
Ti1 O6 1.790(2) . ?
Ti1 O4 1.981(2) . ?
Ti1 O3 2.066(2) . ?
Ti1 O1 2.088(2) . ?
Ti1 O2 2.155(2) . ?
Ti2 O8 1.772(2) . ?
Ti2 O9 1.783(2) . ?
Ti2 O7 1.983(2) . ?
Ti2 O3 2.087(2) . ?
Ti2 O2 2.098(2) . ?
Ti2 O1 2.155(2) . ?
O1 C1 1.454(4) . ?
O2 C4 1.444(4) . ?
O3 C7 1.380(5) . ?
O4 C10 1.430(4) . ?
O5 C13 1.403(5) . ?
O6 C16 1.404(5) . ?
O7 C19 1.435(4) . ?
O8 C22 1.416(5) . ?
O9 C25 1.378(5) . ?
C1 C3 1.486(6) . ?
C1 C2 1.506(5) . ?
C4 C6 1.490(6) . ?
C4 C5 1.511(6) . ?
C7 C9 1.426(6) . ?
C7 C8 1.452(6) . ?
C10 C11 1.505(7) . ?
C10 C12 1.521(7) . ?
C13 C15 1.362(8) . ?
C13 C14 1.418(8) . ?
C16 C17 1.413(8) . ?
C16 C18 1.421(8) . ?
C19 C21 1.501(6) . ?
C19 C20 1.520(6) . ?
C22 C24 1.426(7) . ?
C22 C23 1.457(9) . ?
C25 C27 1.369(8) . ?
C25 C26 1.455(8) . ?
